data_1535803
loop_
_publ_author_name
'Ilyukhin, A.B.'
'Dzhurinskii, B.F.'

_publ_section_title
;
 Crystal structures of Ln14(GeO4)2(BO3)6O8 (Ln=Nd,Sm) and
 Tb(3+)54Tb(4+)(GeO4)12O59
;
_journal_name_full 'Zhurnal Neorganicheskoi Khimii'
_journal_page_first 556
_journal_page_last 563
_journal_volume 39
_journal_year 1994
_chemical_formula_sum 'Ge12 O107 Tb55'
_chemical_name_systematic 'Tb55 (Ge O4)12 O59'
_space_group_IT_number 220
_symmetry_space_group_name_Hall 'I -4bd 2c 3'
_symmetry_space_group_name_H-M 'I -4 3 d'
_cell_angle_alpha 90
_cell_angle_beta 90
_cell_angle_gamma 90
_cell_formula_units_Z 4
_cell_length_a 21.326
_cell_length_b 21.326
_cell_length_c 21.326
_cell_volume 9699.028
_citation_journal_id_ASTM ZNOKAQ
_cod_data_source_file Ilyukhin_ZNOKAQ_1994_1400.cif
_cod_data_source_block Ge12O107Tb55
_cod_database_code 1535803

loop_
_symmetry_equiv_pos_as_xyz
x,y,z
y+1/4,-x+3/4,-z+1/4
-x,-y+1/2,z
-y+3/4,x+3/4,-z+1/4
x,-y,-z+1/2
-y+1/4,-x+3/4,z+3/4
-x,y+1/2,-z+1/2
y+3/4,x+3/4,z+3/4
z,x,y
x+1/4,-z+3/4,-y+1/4
-z,-x+1/2,y
-x+3/4,z+3/4,-y+1/4
z,-x,-y+1/2
-x+1/4,-z+3/4,y+3/4
-z,x+1/2,-y+1/2
x+3/4,z+3/4,y+3/4
y,z,x
y,-z,-x+1/2
-z+1/4,-y+3/4,x+3/4
-y,z+1/2,-x+1/2
z+1/4,y+1/4,x+1/4
-y+1/2,-z,x+1/2
-z+1/4,y+1/4,-x+3/4
z+3/4,-y+1/4,-x+3/4
x+1/2,y+1/2,z+1/2
y+3/4,-x+5/4,-z+3/4
-x+1/2,-y+1,z+1/2
-y+5/4,x+5/4,-z+3/4
x+1/2,-y+1/2,-z+1
-y+3/4,-x+5/4,z+5/4
-x+1/2,y+1,-z+1
y+5/4,x+5/4,z+5/4
z+1/2,x+1/2,y+1/2
x+3/4,-z+5/4,-y+3/4
-z+1/2,-x+1,y+1/2
-x+5/4,z+5/4,-y+3/4
z+1/2,-x+1/2,-y+1
-x+3/4,-z+5/4,y+5/4
-z+1/2,x+1,-y+1
x+5/4,z+5/4,y+5/4
y+1/2,z+1/2,x+1/2
y+1/2,-z+1/2,-x+1
-z+3/4,-y+5/4,x+5/4
-y+1/2,z+1,-x+1
z+3/4,y+3/4,x+3/4
-y+1,-z+1/2,x+1
-z+3/4,y+3/4,-x+5/4
z+5/4,-y+3/4,-x+5/4

loop_
_atom_site_label
_atom_site_type_symbol
_atom_site_fract_x
_atom_site_fract_y
_atom_site_fract_z
_atom_site_occupancy
_atom_site_U_iso_or_equiv
O12 O-2 0.013 0.013 0.013 1 0.0
Ge1 Ge+4 0.8325 0.711 0.0763 1 0.0
Tb1 Tb+3 0.04775 0.31596 0.44307 1 0.0
Tb2 Tb+3 0.94147 0.94147 0.94147 1 0.0
O4 O-2 0.852 0.636 0.105 1 0.0
O10 O-2 0.8814 0.8658 0.9998 1 0.0
O6 O-2 0 0.75 0.125 1 0.0
Tb4 Tb+3 0.06202 0.30884 0.17508 1 0.0
O3 O-2 0.7515 0.7245 0.0897 1 0.0
O2 O-2 0.861 0.728 0 1 0.0
O11 O-2 0.1247 0.1197 0.003 1 0.0
Tb3 Tb+3 0.55499 0.42569 0.06245 1 0.0
O1 O-2 0.8732 0.7653 0.124 1 0.0
Tb5 Tb+3 0.93654 0.81776 0.81154 1 0.0
Tb6 Tb+3 0.3595 0.4869 0.7337 0.25 0.0
O5 O-2 0.879 0.9946 0.0159 1 0.0
O9 O-2 0.871 0.871 0.871 1 0.0
O7 O-2 0.25 0.107 0 1 0.0
O8 O-2 0 0.75 -0.01 1 0.0
